data_1566782
loop_
_publ_author_name
'Cui, Mengxing'
'Murase, Ryuichi'
'Shen, Yongbing'
'Sato, Tetsu'
'Koyama, Shohei'
'Uchida, Kaiji'
'Tanabe, Tappei'
'Takaishi, Shinya'
'Yamashita, Masahiro'
'Iguchi, Hiroaki'

_publ_section_title
;
 An electrically conductive metallocycle: densely packed molecular
 hexagons with \p-stacked radicals
;
_journal_name_full 'Chemical Science'
_journal_paper_doi 10.1039/D2SC00447J
_journal_year 2022
_chemical_formula_moiety 'C168 H168 N54 Ni6 O54, 5.046(C4 H9 N O)'
_chemical_formula_sum 'C188.19 H213.43 N59.05 Ni6 O59.05'
_chemical_formula_weight 4599.64
_chemical_properties_physical Air-sensitive,Oxygen-sensitive
_space_group_crystal_system trigonal
_space_group_IT_number 148
_space_group_name_Hall '-R 3'
_space_group_name_H-M_alt 'R -3 :H'
_atom_sites_solution_hydrogens geom
_atom_sites_solution_primary direct
_atom_sites_solution_secondary difmap
_audit_creation_method SHELXL-2018/3
_audit_update_record
;
2021-09-09 deposited with the CCDC.	2022-03-24 downloaded from the CCDC.
;
_cell_angle_alpha 90
_cell_angle_beta 90
_cell_angle_gamma 120
_cell_formula_units_Z 3
_cell_length_a 45.980(2)
_cell_length_b 45.980(2)
_cell_length_c 9.5196(7)
_cell_measurement_reflns_used 3252
_cell_measurement_temperature 120(2)
_cell_measurement_theta_max 21.5940
_cell_measurement_theta_min 2.3230
_cell_volume 17429.6(17)
_computing_cell_refinement 'CrysAlisPro 1.171.40.61a (Rigaku OD, 2019)'
_computing_data_collection 'CrysAlisPro 1.171.40.61a (Rigaku OD, 2019)'
_computing_data_reduction 'CrysAlisPro 1.171.40.61a (Rigaku OD, 2019)'
_computing_molecular_graphics 'Yadokari-XG (Wakita, Nemoto et al., 2009)'
_computing_publication_material 'Yadokari-XG (Wakita, Nemoto et al., 2009)'
_computing_structure_refinement 'SHELXL-2018/3 (Sheldrick, 2018)'
_computing_structure_solution Sir2019
_diffrn_ambient_temperature 120(2)
_diffrn_detector 'Hybrid Pixel Array Detector'
_diffrn_detector_area_resol_mean 10.0000
_diffrn_measured_fraction_theta_full 0.999
_diffrn_measured_fraction_theta_max 0.829
_diffrn_measurement_device_type 'XtaLAB AFC10 (RCD3): fixed-chi single'
_diffrn_measurement_method 'phi and omega scans'
_diffrn_radiation_type MoK\a
_diffrn_radiation_wavelength 0.71073
_diffrn_reflns_av_R_equivalents 0.0896
_diffrn_reflns_av_unetI/netI 0.2050
_diffrn_reflns_Laue_measured_fraction_full 0.999
_diffrn_reflns_Laue_measured_fraction_max 0.829
_diffrn_reflns_limit_h_max 62
_diffrn_reflns_limit_h_min -51
_diffrn_reflns_limit_k_max 55
_diffrn_reflns_limit_k_min -58
_diffrn_reflns_limit_l_max 10
_diffrn_reflns_limit_l_min -13
_diffrn_reflns_number 21975
_diffrn_reflns_point_group_measured_fraction_full 0.999
_diffrn_reflns_point_group_measured_fraction_max 0.829
_diffrn_reflns_theta_full 25.242
_diffrn_reflns_theta_max 29.614
_diffrn_reflns_theta_min 2.344
_diffrn_source 'Rotating-anode X-ray tube'
_exptl_absorpt_coefficient_mu 0.564
_exptl_absorpt_correction_T_max 1.00000
_exptl_absorpt_correction_T_min 0.78440
_exptl_absorpt_correction_type multi-scan
_exptl_absorpt_process_details
;
CrysAlisPro 1.171.40.61a (Rigaku Oxford Diffraction, 2019)
Empirical absorption correction using spherical harmonics,
 implemented in SCALE3 ABSPACK scaling algorithm.
;
_exptl_crystal_colour black
_exptl_crystal_density_diffrn 1.315
_exptl_crystal_description needle
_exptl_crystal_F_000 7189
_exptl_crystal_preparation 'Magnetic properties'
_exptl_crystal_size_max 0.170
_exptl_crystal_size_mid 0.020
_exptl_crystal_size_min 0.020
_refine_diff_density_max 0.567
_refine_diff_density_min -0.628
_refine_diff_density_rms 0.116
_refine_ls_extinction_method none
_refine_ls_goodness_of_fit_ref 1.028
_refine_ls_hydrogen_treatment constr
_refine_ls_matrix_type full
_refine_ls_number_parameters 489
_refine_ls_number_reflns 9025
_refine_ls_number_restraints 1
_refine_ls_restrained_S_all 1.028
_refine_ls_R_factor_all 0.2263
_refine_ls_R_factor_gt 0.0992
_refine_ls_shift/su_max 0.001
_refine_ls_shift/su_mean 0.000
_refine_ls_structure_factor_coef Fsqd
_refine_ls_weighting_details 'w=1/[\s^2^(Fo^2^)+(0.1022P)^2^+199.1361P] where P=(Fo^2^+2Fc^2^)/3'
_refine_ls_weighting_scheme calc
_refine_ls_wR_factor_gt 0.2428
_refine_ls_wR_factor_ref 0.2908
_reflns_Friedel_coverage 0.000
_reflns_number_gt 3964
_reflns_number_total 9025
_reflns_threshold_expression 'I > 2\s(I)'
_cod_data_source_file d2sc00447j2.cif
_cod_data_source_block PMC-hexagon
_cod_original_cell_volume 17430(2)
_cod_database_code 1566782
_shelx_shelxl_version_number 2018/3
_shelx_space_group_comment
;
The symmetry employed for this shelxl refinement is uniquely defined
by the following loop, which should always be used as a source of
symmetry information in preference to the above space-group names.
They are only intended as comments.
;
_shelx_estimated_absorpt_t_min 0.910
_shelx_estimated_absorpt_t_max 0.989
_oxdiff_exptl_absorpt_empirical_full_min 0.849
_oxdiff_exptl_absorpt_empirical_full_max 1.238
_oxdiff_exptl_absorpt_empirical_details
;
Empirical correction (ABSPACK) includes:
- Absorption correction using spherical harmonics
- Frame scaling
;

loop_
_space_group_symop_operation_xyz
'x, y, z'
'-y, x-y, z'
'-x+y, -x, z'
'x+2/3, y+1/3, z+1/3'
'-y+2/3, x-y+1/3, z+1/3'
'-x+y+2/3, -x+1/3, z+1/3'
'x+1/3, y+2/3, z+2/3'
'-y+1/3, x-y+2/3, z+2/3'
'-x+y+1/3, -x+2/3, z+2/3'
'-x, -y, -z'
'y, -x+y, -z'
'x-y, x, -z'
'-x+2/3, -y+1/3, -z+1/3'
'y+2/3, -x+y+1/3, -z+1/3'
'x-y+2/3, x+1/3, -z+1/3'
'-x+1/3, -y+2/3, -z+2/3'
'y+1/3, -x+y+2/3, -z+2/3'
'x-y+1/3, x+2/3, -z+2/3'

loop_
_atom_site_label
_atom_site_type_symbol
_atom_site_fract_x
_atom_site_fract_y
_atom_site_fract_z
_atom_site_U_iso_or_equiv
_atom_site_adp_type
_atom_site_occupancy
_atom_site_site_symmetry_order
_atom_site_calc_flag
_atom_site_refinement_flags_posn
_atom_site_refinement_flags_adp
_atom_site_refinement_flags_occupancy
_atom_site_disorder_assembly
_atom_site_disorder_group
C1 C -0.0431(2) 0.3510(2) -0.1258(10) 0.033(2) Uani 1 1 d . . . . .
H1 H -0.054931 0.363033 -0.125534 0.040 Uiso 1 1 calc R U . . .
C2 C -0.0074(2) 0.3687(2) -0.1259(10) 0.032(2) Uani 1 1 d . . . . .
C3 C 0.0096(2) 0.3511(2) -0.1220(9) 0.027(2) Uani 1 1 d . . . . .
C4 C 0.0454(2) 0.3685(2) -0.1248(10) 0.033(2) Uani 1 1 d . . . . .
C5 C 0.0625(2) 0.3500(2) -0.1236(9) 0.030(2) Uani 1 1 d . . . . .
H2 H 0.086387 0.361476 -0.121533 0.036 Uiso 1 1 calc R U . . .
C6 C 0.0451(2) 0.3162(2) -0.1255(9) 0.031(2) Uani 1 1 d . . . . .
H3 H 0.057071 0.304365 -0.128293 0.037 Uiso 1 1 calc R U . . .
C7 C 0.0096(2) 0.2976(2) -0.1234(9) 0.027(2) Uani 1 1 d . . . . .
C8 C -0.0083(2) 0.3151(2) -0.1240(9) 0.0269(19) Uani 1 1 d . . . . .
C9 C -0.0438(2) 0.2980(2) -0.1234(10) 0.030(2) Uani 1 1 d . . . . .
C10 C -0.0606(2) 0.3162(2) -0.1262(9) 0.030(2) Uani 1 1 d . . . . .
H4 H -0.084468 0.304566 -0.128333 0.036 Uiso 1 1 calc R U . . .
C11 C 0.0101(2) 0.4061(3) -0.1288(10) 0.033(2) Uani 1 1 d . . . . .
O1 O -0.00329(15) 0.42253(15) -0.1318(6) 0.0307(14) Uani 1 1 d . . . . .
N1 N 0.04600(16) 0.42185(17) -0.1229(7) 0.0250(16) Uani 1 1 d . . . . .
C12 C 0.0654(3) 0.4050(2) -0.1220(9) 0.031(2) Uani 1 1 d . . . . .
O2 O 0.09528(14) 0.42135(14) -0.1198(7) 0.0321(15) Uani 1 1 d . . . . .
C13 C -0.0081(2) 0.2612(2) -0.1274(9) 0.030(2) Uani 1 1 d . . . . .
O3 O 0.00525(15) 0.24458(15) -0.1275(7) 0.0359(16) Uani 1 1 d . . . . .
N2 N -0.04344(18) 0.24536(17) -0.1272(8) 0.0299(17) Uani 1 1 d . . . . .
C14 C -0.0623(2) 0.2616(2) -0.1210(9) 0.030(2) Uani 1 1 d . . . . .
O4 O -0.09332(15) 0.24466(15) -0.1202(7) 0.0346(15) Uani 1 1 d . . . . .
C15 C 0.0645(2) 0.4580(2) -0.1314(11) 0.032(2) Uani 1 1 d . . . . .
C16 C 0.0633(2) 0.4792(2) -0.0320(10) 0.031(2) Uani 1 1 d . . . . .
H5 H 0.049200 0.472427 0.048653 0.037 Uiso 1 1 calc R U . . .
N3 N 0.0847(2) 0.5103(2) -0.0675(10) 0.042(2) Uani 1 1 d . . . . .
N4 N 0.0983(2) 0.50916(19) -0.1919(9) 0.042(2) Uani 1 1 d . . . . .
H6 H 0.112911 0.526732 -0.240381 0.051 Uiso 1 1 calc R U . . .
C19 C -0.0800(2) 0.1915(2) -0.2475(11) 0.037(2) Uani 1 1 d . . . . .
H7 H -0.085229 0.200529 -0.327110 0.045 Uiso 1 1 calc R U . . .
N5 N -0.0910(2) 0.15796(19) -0.2284(9) 0.038(2) Uani 1 1 d . . . . .
C17 C 0.0860(3) 0.4770(2) -0.2299(10) 0.037(2) Uani 1 1 d . . . . .
H8 H 0.091570 0.469288 -0.312489 0.045 Uiso 1 1 calc R U . . .
C18 C -0.0609(2) 0.2100(2) -0.1383(11) 0.038(2) Uani 1 1 d . . . . .
N6 N -0.0775(2) 0.1577(2) -0.1026(9) 0.042(2) Uani 1 1 d . . . . .
H9 H -0.080369 0.139111 -0.063769 0.050 Uiso 1 1 calc R U . . .
C20 C -0.0602(3) 0.1867(2) -0.0433(11) 0.038(2) Uani 1 1 d . . . . .
H10 H -0.049311 0.191399 0.045415 0.046 Uiso 1 1 calc R U . . .
N7 N 0.1564(3) 0.6061(3) 0.0499(18) 0.092(4) Uani 1 1 d . . . . .
O5 O 0.1326(2) 0.60221(19) 0.1277(10) 0.064(2) Uani 1 1 d . . . . .
O6 O 0.14854(19) 0.5801(2) -0.0517(11) 0.073(3) Uani 1 1 d . . . . .
O7 O 0.1845(3) 0.6300(3) 0.0412(16) 0.134(5) Uani 1 1 d . . . . .
O8 O 0.05546(18) 0.53364(17) 0.1404(7) 0.0436(18) Uani 1 1 d . . . . .
C21 C 0.0450(3) 0.5407(3) 0.2510(13) 0.051(3) Uani 1 1 d . . . . .
C22 C 0.0686(3) 0.5718(3) 0.3395(14) 0.066(4) Uani 1 1 d . . . . .
H11 H 0.092003 0.578878 0.317216 0.099 Uiso 1 1 calc R U . . .
H12 H 0.064472 0.566268 0.439555 0.099 Uiso 1 1 calc R U . . .
H13 H 0.064247 0.590170 0.317875 0.099 Uiso 1 1 calc R U . . .
N8 N 0.0134(2) 0.5218(2) 0.2942(9) 0.041(2) Uani 1 1 d . . . . .
C23 C -0.0086(3) 0.4937(3) 0.2073(12) 0.057(3) Uani 1 1 d . . . . .
H14 H -0.022109 0.499849 0.147964 0.086 Uiso 1 1 calc R U . . .
H15 H -0.023488 0.474619 0.267036 0.086 Uiso 1 1 calc R U . . .
H16 H 0.004797 0.487449 0.147782 0.086 Uiso 1 1 calc R U . . .
C24 C -0.0021(3) 0.5319(3) 0.3997(13) 0.057(3) Uani 1 1 d . . . . .
H17 H 0.015304 0.549156 0.459570 0.085 Uiso 1 1 calc R U . . .
H18 H -0.017150 0.512406 0.457078 0.085 Uiso 1 1 calc R U . . .
H19 H -0.014996 0.540976 0.354382 0.085 Uiso 1 1 calc R U . . .
O9 O 0.1192(2) 0.5383(2) 0.1990(9) 0.060(2) Uani 1 1 d . . . . .
C25 C 0.1165(5) 0.5127(5) 0.232(3) 0.121(8) Uani 1 1 d . . . . .
C26 C 0.0889(4) 0.4922(4) 0.3621(15) 0.084(5) Uani 1 1 d . . . . .
H20 H 0.096186 0.478601 0.414798 0.126 Uiso 1 1 calc R U . . .
H21 H 0.066647 0.477476 0.321791 0.126 Uiso 1 1 calc R U . . .
H22 H 0.087887 0.508437 0.425302 0.126 Uiso 1 1 calc R U . . .
N9 N 0.1272(4) 0.4964(3) 0.206(2) 0.141(8) Uani 1 1 d . . . . .
C27 C 0.1533(4) 0.5129(4) 0.0703(15) 0.079(4) Uani 1 1 d . . . . .
H23 H 0.144026 0.498121 -0.011391 0.119 Uiso 1 1 calc R U . . .
H24 H 0.175186 0.515441 0.094447 0.119 Uiso 1 1 calc R U . . .
H25 H 0.156137 0.535009 0.047900 0.119 Uiso 1 1 calc R U . . .
C28 C 0.1263(4) 0.4641(3) 0.237(2) 0.097(6) Uani 1 1 d . . . . .
H26 H 0.108148 0.450910 0.304125 0.146 Uiso 1 1 calc R U . . .
H27 H 0.147799 0.468815 0.278326 0.146 Uiso 1 1 calc R U . . .
H28 H 0.122359 0.451263 0.150296 0.146 Uiso 1 1 calc R U . . .
O10 O 0.1341(3) 0.5634(3) -0.3624(12) 0.075(4) Uani 0.841(14) 1 d . . P . .
C29 C 0.1552(5) 0.5773(5) -0.463(3) 0.105(7) Uani 0.841(14) 1 d . . P . .
C30 C 0.1610(5) 0.6087(5) -0.533(2) 0.101(7) Uani 0.841(14) 1 d . . P . .
H29 H 0.162099 0.606362 -0.635054 0.151 Uiso 0.841(14) 1 calc R U P . .
H30 H 0.182252 0.627571 -0.499913 0.151 Uiso 0.841(14) 1 calc R U P . .
H31 H 0.142564 0.612741 -0.510550 0.151 Uiso 0.841(14) 1 calc R U P . .
N10 N 0.1761(4) 0.5645(4) -0.495(2) 0.110(7) Uani 0.841(14) 1 d D . P . .
C31 C 0.1706(6) 0.5332(5) -0.415(4) 0.194(18) Uani 0.841(14) 1 d D . P . .
H32 H 0.192198 0.534175 -0.401773 0.290 Uiso 0.841(14) 1 calc R U P . .
H33 H 0.155441 0.513049 -0.468437 0.290 Uiso 0.841(14) 1 calc R U P . .
H34 H 0.160647 0.532468 -0.322869 0.290 Uiso 0.841(14) 1 calc R U P . .
C32 C 0.1999(6) 0.5789(7) -0.622(3) 0.145(11) Uani 0.841(14) 1 d D . P . .
H35 H 0.217428 0.572695 -0.615334 0.218 Uiso 0.841(14) 1 calc R U P . .
H36 H 0.210389 0.603404 -0.623172 0.218 Uiso 0.841(14) 1 calc R U P . .
H37 H 0.187172 0.569674 -0.709272 0.218 Uiso 0.841(14) 1 calc R U P . .
Ni1 Ni 0.10059(3) 0.55414(3) 0.03997(15) 0.0453(4) Uani 1 1 d . . . . .

loop_
_atom_site_aniso_label
_atom_site_aniso_U_11
_atom_site_aniso_U_22
_atom_site_aniso_U_33
_atom_site_aniso_U_23
_atom_site_aniso_U_13
_atom_site_aniso_U_12
C1 0.038(6) 0.031(5) 0.038(6) 0.006(4) 0.008(5) 0.023(5)
C2 0.023(5) 0.025(5) 0.044(6) 0.000(4) -0.001(4) 0.009(4)
C3 0.033(5) 0.029(5) 0.016(4) 0.007(4) -0.001(4) 0.013(4)
C4 0.040(6) 0.032(5) 0.031(5) 0.004(4) -0.002(4) 0.022(5)
C5 0.030(5) 0.028(5) 0.025(5) 0.003(4) 0.006(4) 0.010(4)
C6 0.033(5) 0.032(5) 0.028(5) 0.000(4) 0.002(4) 0.017(5)
C7 0.031(5) 0.024(5) 0.023(5) -0.001(4) -0.002(4) 0.013(4)
C8 0.029(5) 0.026(5) 0.022(5) 0.001(4) -0.002(4) 0.012(4)
C9 0.029(5) 0.023(5) 0.035(5) -0.001(4) -0.001(4) 0.010(4)
C10 0.029(5) 0.031(5) 0.026(5) -0.006(4) -0.006(4) 0.011(4)
C11 0.026(5) 0.049(6) 0.023(5) -0.001(5) 0.002(4) 0.019(5)
O1 0.034(4) 0.025(3) 0.038(4) 0.000(3) -0.006(3) 0.019(3)
N1 0.019(4) 0.021(4) 0.029(4) -0.003(3) -0.002(3) 0.006(3)
C12 0.043(6) 0.029(5) 0.027(5) 0.008(4) 0.002(4) 0.022(5)
O2 0.015(3) 0.020(3) 0.053(4) 0.000(3) 0.004(3) 0.002(3)
C13 0.027(5) 0.031(5) 0.025(5) -0.002(4) -0.005(4) 0.009(4)
O3 0.031(4) 0.029(3) 0.051(4) 0.001(3) -0.006(3) 0.018(3)
N2 0.029(4) 0.022(4) 0.035(4) 0.004(3) 0.002(3) 0.011(3)
C14 0.039(6) 0.027(5) 0.021(5) 0.002(4) 0.004(4) 0.015(5)
O4 0.021(3) 0.028(3) 0.048(4) 0.000(3) 0.002(3) 0.008(3)
C15 0.026(5) 0.016(4) 0.052(6) 0.008(4) 0.001(5) 0.009(4)
C16 0.033(5) 0.024(5) 0.037(5) -0.001(4) -0.005(4) 0.015(4)
N3 0.028(4) 0.031(5) 0.068(6) 0.006(4) 0.001(4) 0.015(4)
N4 0.054(5) 0.024(4) 0.052(6) 0.013(4) 0.018(5) 0.022(4)
C19 0.037(6) 0.026(5) 0.048(6) 0.003(4) 0.002(5) 0.015(5)
N5 0.032(5) 0.029(4) 0.050(5) 0.007(4) 0.005(4) 0.013(4)
C17 0.052(6) 0.035(6) 0.028(5) -0.008(5) 0.002(5) 0.024(5)
C18 0.019(5) 0.033(5) 0.055(7) -0.013(5) -0.001(5) 0.007(4)
N6 0.050(5) 0.028(5) 0.048(5) 0.001(4) -0.011(5) 0.020(4)
C20 0.060(7) 0.025(5) 0.035(6) 0.003(4) -0.002(5) 0.025(5)
N7 0.053(8) 0.067(9) 0.137(13) 0.027(9) -0.017(9) 0.015(7)
O5 0.043(5) 0.047(5) 0.090(7) -0.009(4) -0.008(5) 0.014(4)
O6 0.043(5) 0.044(5) 0.128(8) 0.008(5) 0.003(5) 0.020(4)
O7 0.067(7) 0.068(7) 0.217(15) -0.023(9) 0.001(8) -0.005(6)
O8 0.060(5) 0.040(4) 0.044(4) -0.011(3) -0.001(4) 0.035(4)
C21 0.065(8) 0.035(6) 0.062(8) 0.010(6) -0.019(7) 0.033(6)
C22 0.056(8) 0.054(8) 0.074(9) -0.014(7) 0.014(7) 0.018(6)
N8 0.051(6) 0.030(5) 0.045(5) 0.008(4) 0.006(4) 0.022(4)
C23 0.043(6) 0.059(8) 0.074(8) -0.005(7) -0.001(6) 0.028(6)
C24 0.065(8) 0.048(7) 0.063(8) 0.004(6) 0.013(6) 0.033(6)
O9 0.072(6) 0.044(5) 0.072(5) -0.002(4) -0.022(4) 0.036(4)
C25 0.134(17) 0.066(12) 0.18(2) -0.032(13) -0.069(15) 0.064(13)
C26 0.104(12) 0.076(10) 0.065(9) 0.009(8) 0.022(9) 0.039(9)
N9 0.114(13) 0.053(9) 0.26(2) -0.046(11) -0.096(14) 0.041(9)
C27 0.063(9) 0.091(11) 0.068(9) 0.024(8) 0.016(8) 0.027(8)
C28 0.072(9) 0.046(8) 0.183(18) 0.039(9) 0.009(10) 0.036(7)
O10 0.077(7) 0.050(6) 0.112(9) 0.027(6) 0.052(7) 0.043(6)
C29 0.067(12) 0.054(12) 0.18(2) 0.000(14) 0.010(13) 0.018(10)
C30 0.109(16) 0.067(12) 0.129(18) 0.009(12) -0.011(14) 0.047(12)
N10 0.079(11) 0.095(13) 0.158(18) 0.019(12) 0.049(12) 0.045(10)
C31 0.13(2) 0.082(16) 0.40(5) 0.03(2) 0.09(3) 0.074(17)
C32 0.092(17) 0.14(2) 0.18(3) 0.03(2) 0.037(18) 0.046(16)
Ni1 0.0457(8) 0.0322(7) 0.0617(8) -0.0016(7) -0.0051(7) 0.0222(7)

loop_
_atom_type_symbol
_atom_type_description
_atom_type_scat_dispersion_real
_atom_type_scat_dispersion_imag
_atom_type_scat_source
C C 0.0033 0.0016 'International Tables Vol C Tables 4.2.6.8 and 6.1.1.4'
H H 0.0000 0.0000 'International Tables Vol C Tables 4.2.6.8 and 6.1.1.4'
N N 0.0061 0.0033 'International Tables Vol C Tables 4.2.6.8 and 6.1.1.4'
O O 0.0106 0.0060 'International Tables Vol C Tables 4.2.6.8 and 6.1.1.4'
Ni Ni 0.3393 1.1124 'International Tables Vol C Tables 4.2.6.8 and 6.1.1.4'

loop_
_geom_angle_atom_site_label_1
_geom_angle_atom_site_label_2
_geom_angle_atom_site_label_3
_geom_angle
_geom_angle_site_symmetry_1
_geom_angle_site_symmetry_3
_geom_angle_publ_flag
C10 C1 C2 120.0(9) . . ?
C3 C2 C1 119.7(8) . . ?
C3 C2 C11 122.6(8) . . ?
C1 C2 C11 117.7(8) . . ?
C2 C3 C4 120.5(8) . . ?
C2 C3 C8 120.7(8) . . ?
C4 C3 C8 118.7(8) . . ?
C5 C4 C3 119.8(8) . . ?
C5 C4 C12 118.2(8) . . ?
C3 C4 C12 122.0(8) . . ?
C6 C5 C4 120.1(9) . . ?
C5 C6 C7 122.7(9) . . ?
C8 C7 C6 118.8(8) . . ?
C8 C7 C13 120.4(8) . . ?
C6 C7 C13 120.7(8) . . ?
C7 C8 C9 121.6(8) . . ?
C7 C8 C3 119.8(8) . . ?
C9 C8 C3 118.5(8) . . ?
C10 C9 C8 120.0(8) . . ?
C10 C9 C14 120.7(8) . . ?
C8 C9 C14 119.4(9) . . ?
C1 C10 C9 121.0(9) . . ?
O1 C11 N1 120.6(9) . . ?
O1 C11 C2 125.4(8) . . ?
N1 C11 C2 113.9(8) . . ?
C11 N1 C15 116.7(7) . . ?
C11 N1 C12 126.3(7) . . ?
C15 N1 C12 116.8(7) . . ?
O2 C12 N1 119.3(8) . . ?
O2 C12 C4 126.1(9) . . ?
N1 C12 C4 114.6(8) . . ?
O3 C13 N2 119.9(8) . . ?
O3 C13 C7 124.3(9) . . ?
N2 C13 C7 115.8(8) . . ?
C14 N2 C13 125.8(7) . . ?
C14 N2 C18 118.1(8) . . ?
C13 N2 C18 116.1(8) . . ?
O4 C14 N2 119.3(8) . . ?
O4 C14 C9 123.8(9) . . ?
N2 C14 C9 116.9(8) . . ?
C17 C15 C16 107.3(8) . . ?
C17 C15 N1 128.1(9) . . ?
C16 C15 N1 124.5(9) . . ?
N3 C16 C15 108.6(9) . . ?
C16 N3 N4 107.1(8) . . ?
C16 N3 Ni1 130.5(7) . . ?
N4 N3 Ni1 122.2(6) . . ?
C17 N4 N3 109.3(8) . . ?
C18 C19 N5 111.2(9) . . ?
N6 N5 C19 102.4(8) . . ?
N6 N5 Ni1 128.4(6) . 17_444 ?
C19 N5 Ni1 127.8(7) . 17_444 ?
C15 C17 N4 107.6(8) . . ?
C19 C18 C20 105.7(8) . . ?
C19 C18 N2 126.7(9) . . ?
C20 C18 N2 127.5(9) . . ?
C20 N6 N5 115.3(8) . . ?
N6 C20 C18 105.4(9) . . ?
O7 N7 O5 128.7(17) . . ?
O7 N7 O6 115.0(15) . . ?
O5 N7 O6 116.0(10) . . ?
N7 O5 Ni1 91.0(8) . . ?
N7 O6 Ni1 87.1(7) . . ?
C21 O8 Ni1 134.5(7) . . ?
O8 C21 N8 121.4(10) . . ?
O8 C21 C22 120.8(11) . . ?
N8 C21 C22 117.8(11) . . ?
C21 N8 C24 124.2(10) . . ?
C21 N8 C23 117.1(9) . . ?
C24 N8 C23 117.0(9) . . ?
C25 O9 Ni1 135.1(11) . . ?
N9 C25 O9 140(3) . . ?
N9 C25 C26 104(2) . . ?
O9 C25 C26 115.9(19) . . ?
C25 N9 C28 146(2) . . ?
C25 N9 C27 109(2) . . ?
C28 N9 C27 105.3(15) . . ?
O10 C29 N10 117.6(19) . . ?
O10 C29 C30 123(2) . . ?
N10 C29 C30 119.0(19) . . ?
C29 N10 C31 117.6(16) . . ?
C29 N10 C32 119.0(18) . . ?
C31 N10 C32 122.7(18) . . ?
O8 Ni1 N3 90.0(3) . . ?
O8 Ni1 O9 89.9(3) . . ?
N3 Ni1 O9 91.5(3) . . ?
O8 Ni1 N5 90.4(3) . 18_554 ?
N3 Ni1 N5 95.9(3) . 18_554 ?
O9 Ni1 N5 172.6(3) . 18_554 ?
O8 Ni1 O6 173.8(3) . . ?
N3 Ni1 O6 96.2(4) . . ?
O9 Ni1 O6 90.1(4) . . ?
N5 Ni1 O6 88.8(3) 18_554 . ?
O8 Ni1 O5 108.3(3) . . ?
N3 Ni1 O5 160.9(4) . . ?
O9 Ni1 O5 83.3(3) . . ?
N5 Ni1 O5 89.6(3) 18_554 . ?
O6 Ni1 O5 65.6(4) . . ?

loop_
_geom_bond_atom_site_label_1
_geom_bond_atom_site_label_2
_geom_bond_distance
_geom_bond_site_symmetry_2
_geom_bond_publ_flag
C1 C10 1.386(12) . ?
C1 C2 1.421(13) . ?
C2 C3 1.379(12) . ?
C2 C11 1.489(14) . ?
C3 C4 1.426(13) . ?
C3 C8 1.434(11) . ?
C4 C5 1.417(13) . ?
C4 C12 1.458(13) . ?
C5 C6 1.346(12) . ?
C6 C7 1.412(12) . ?
C7 C8 1.409(12) . ?
C7 C13 1.452(12) . ?
C8 C9 1.415(12) . ?
C9 C10 1.395(13) . ?
C9 C14 1.449(13) . ?
C11 O1 1.191(11) . ?
C11 N1 1.434(11) . ?
N1 C15 1.440(10) . ?
N1 C12 1.444(11) . ?
C12 O2 1.191(11) . ?
C13 O3 1.197(11) . ?
C13 N2 1.408(11) . ?
N2 C14 1.403(12) . ?
N2 C18 1.414(11) . ?
C14 O4 1.236(11) . ?
C15 C17 1.324(13) . ?
C15 C16 1.382(13) . ?
C16 N3 1.312(11) . ?
N3 N4 1.352(11) . ?
N3 Ni1 2.043(9) . ?
N4 C17 1.341(12) . ?
C19 C18 1.352(13) . ?
C19 N5 1.374(11) . ?
N5 N6 1.350(11) . ?
N5 Ni1 2.044(8) 17_444 ?
C18 C20 1.413(14) . ?
N6 C20 1.292(12) . ?
N7 O7 1.208(14) . ?
N7 O5 1.259(16) . ?
N7 O6 1.436(17) . ?
O5 Ni1 2.121(8) . ?
O6 Ni1 2.101(8) . ?
O8 C21 1.264(14) . ?
O8 Ni1 2.038(7) . ?
C21 N8 1.333(14) . ?
C21 C22 1.545(16) . ?
N8 C24 1.435(13) . ?
N8 C23 1.439(14) . ?
O9 C25 1.163(19) . ?
O9 Ni1 2.043(8) . ?
C25 N9 1.11(2) . ?
C25 C26 1.68(3) . ?
N9 C28 1.495(18) . ?
N9 C27 1.67(2) . ?
O10 C29 1.28(2) . ?
C29 N10 1.39(2) . ?
C29 C30 1.48(3) . ?
N10 C31 1.54(2) . ?
N10 C32 1.54(2) . ?

loop_
_geom_torsion_atom_site_label_1
_geom_torsion_atom_site_label_2
_geom_torsion_atom_site_label_3
_geom_torsion_atom_site_label_4
_geom_torsion
_geom_torsion_site_symmetry_1
_geom_torsion_site_symmetry_2
_geom_torsion_site_symmetry_3
_geom_torsion_site_symmetry_4
_geom_torsion_publ_flag
C10 C1 C2 C3 -2.0(14) . . . . ?
C10 C1 C2 C11 178.6(9) . . . . ?
C1 C2 C3 C4 178.8(8) . . . . ?
C11 C2 C3 C4 -1.9(14) . . . . ?
C1 C2 C3 C8 2.8(13) . . . . ?
C11 C2 C3 C8 -177.9(8) . . . . ?
C2 C3 C4 C5 -178.7(9) . . . . ?
C8 C3 C4 C5 -2.6(12) . . . . ?
C2 C3 C4 C12 4.3(13) . . . . ?
C8 C3 C4 C12 -179.6(9) . . . . ?
C3 C4 C5 C6 2.6(13) . . . . ?
C12 C4 C5 C6 179.7(9) . . . . ?
C4 C5 C6 C7 -2.4(14) . . . . ?
C5 C6 C7 C8 2.1(13) . . . . ?
C5 C6 C7 C13 179.2(9) . . . . ?
C6 C7 C8 C9 179.4(8) . . . . ?
C13 C7 C8 C9 2.3(12) . . . . ?
C6 C7 C8 C3 -2.1(12) . . . . ?
C13 C7 C8 C3 -179.1(9) . . . . ?
C2 C3 C8 C7 178.5(9) . . . . ?
C4 C3 C8 C7 2.4(12) . . . . ?
C2 C3 C8 C9 -3.0(13) . . . . ?
C4 C3 C8 C9 -179.0(8) . . . . ?
C7 C8 C9 C10 -179.1(8) . . . . ?
C3 C8 C9 C10 2.4(13) . . . . ?
C7 C8 C9 C14 0.5(13) . . . . ?
C3 C8 C9 C14 -178.1(8) . . . . ?
C2 C1 C10 C9 1.5(14) . . . . ?
C8 C9 C10 C1 -1.7(13) . . . . ?
C14 C9 C10 C1 178.8(9) . . . . ?
C3 C2 C11 O1 -179.8(9) . . . . ?
C1 C2 C11 O1 -0.4(14) . . . . ?
C3 C2 C11 N1 -1.7(13) . . . . ?
C1 C2 C11 N1 177.6(8) . . . . ?
O1 C11 N1 C15 -4.5(13) . . . . ?
C2 C11 N1 C15 177.4(8) . . . . ?
O1 C11 N1 C12 -178.5(8) . . . . ?
C2 C11 N1 C12 3.4(12) . . . . ?
C11 N1 C12 O2 178.4(9) . . . . ?
C15 N1 C12 O2 4.4(12) . . . . ?
C11 N1 C12 C4 -1.3(12) . . . . ?
C15 N1 C12 C4 -175.3(8) . . . . ?
C5 C4 C12 O2 0.6(14) . . . . ?
C3 C4 C12 O2 177.6(9) . . . . ?
C5 C4 C12 N1 -179.8(8) . . . . ?
C3 C4 C12 N1 -2.7(12) . . . . ?
C8 C7 C13 O3 179.8(9) . . . . ?
C6 C7 C13 O3 2.9(14) . . . . ?
C8 C7 C13 N2 -2.0(12) . . . . ?
C6 C7 C13 N2 -179.0(8) . . . . ?
O3 C13 N2 C14 177.1(9) . . . . ?
C7 C13 N2 C14 -1.1(12) . . . . ?
O3 C13 N2 C18 -4.9(13) . . . . ?
C7 C13 N2 C18 176.9(8) . . . . ?
C13 N2 C14 O4 -179.3(8) . . . . ?
C18 N2 C14 O4 2.7(13) . . . . ?
C13 N2 C14 C9 3.8(13) . . . . ?
C18 N2 C14 C9 -174.2(8) . . . . ?
C10 C9 C14 O4 -0.6(14) . . . . ?
C8 C9 C14 O4 179.9(9) . . . . ?
C10 C9 C14 N2 176.1(8) . . . . ?
C8 C9 C14 N2 -3.4(12) . . . . ?
C11 N1 C15 C17 -116.9(11) . . . . ?
C12 N1 C15 C17 57.7(13) . . . . ?
C11 N1 C15 C16 64.8(12) . . . . ?
C12 N1 C15 C16 -120.6(9) . . . . ?
C17 C15 C16 N3 -2.8(11) . . . . ?
N1 C15 C16 N3 175.8(8) . . . . ?
C15 C16 N3 N4 3.2(10) . . . . ?
C15 C16 N3 Ni1 -171.5(6) . . . . ?
C16 N3 N4 C17 -2.4(11) . . . . ?
Ni1 N3 N4 C17 172.8(7) . . . . ?
C18 C19 N5 N6 0.3(11) . . . . ?
C18 C19 N5 Ni1 -166.9(7) . . . 17_444 ?
C16 C15 C17 N4 1.3(11) . . . . ?
N1 C15 C17 N4 -177.3(9) . . . . ?
N3 N4 C17 C15 0.7(11) . . . . ?
N5 C19 C18 C20 -1.1(11) . . . . ?
N5 C19 C18 N2 175.0(9) . . . . ?
C14 N2 C18 C19 65.3(13) . . . . ?
C13 N2 C18 C19 -112.9(11) . . . . ?
C14 N2 C18 C20 -119.5(11) . . . . ?
C13 N2 C18 C20 62.3(13) . . . . ?
C19 N5 N6 C20 0.7(12) . . . . ?
Ni1 N5 N6 C20 167.8(7) 17_444 . . . ?
N5 N6 C20 C18 -1.3(12) . . . . ?
C19 C18 C20 N6 1.4(11) . . . . ?
N2 C18 C20 N6 -174.6(9) . . . . ?
O7 N7 O5 Ni1 178.3(16) . . . . ?
O6 N7 O5 Ni1 4.9(11) . . . . ?
O7 N7 O6 Ni1 -179.3(12) . . . . ?
O5 N7 O6 Ni1 -4.9(11) . . . . ?
Ni1 O8 C21 N8 -178.5(6) . . . . ?
Ni1 O8 C21 C22 2.4(15) . . . . ?
O8 C21 N8 C24 -166.2(9) . . . . ?
C22 C21 N8 C24 13.0(15) . . . . ?
O8 C21 N8 C23 -1.7(14) . . . . ?
C22 C21 N8 C23 177.4(10) . . . . ?
Ni1 O9 C25 N9 83(3) . . . . ?
Ni1 O9 C25 C26 -99(2) . . . . ?
O9 C25 N9 C28 -180(2) . . . . ?
C26 C25 N9 C28 2(4) . . . . ?
O9 C25 N9 C27 -5(4) . . . . ?
C26 C25 N9 C27 176.3(11) . . . . ?
O10 C29 N10 C31 4(3) . . . . ?
C30 C29 N10 C31 177(2) . . . . ?
O10 C29 N10 C32 175.6(19) . . . . ?
C30 C29 N10 C32 -12(3) . . . . ?
